data_4089122
loop_
_publ_author_name
'Devillard, Marc'
'Bouhadir, Ghenwa'
'Mallet-Ladeira, Sonia'
'Miqueu, Karinne'
'Bourissou, Didier'

_publ_section_title
;
 Amino and Alkyl B-Substituted P-Stabilized Borenium Salts
;
_journal_issue 21
_journal_name_full Organometallics
_journal_page_first 3788
_journal_paper_doi 10.1021/acs.organomet.6b00737
_journal_volume 35
_journal_year 2016
_chemical_compound_source 'synthesis as described'
_chemical_formula_moiety 'C22 H34 Au B Cl2 N P'
_chemical_formula_sum 'C22 H34 Au B Cl2 N P'
_chemical_formula_weight 622.15
_space_group_IT_number 2
_space_group_name_Hall '-P 1'
_space_group_name_H-M_alt 'P -1'
_symmetry_cell_setting triclinic
_symmetry_Int_Tables_number 2
_symmetry_space_group_name_Hall '-P 1'
_symmetry_space_group_name_H-M 'P -1'
_atom_sites_solution_hydrogens geom
_atom_sites_solution_primary direct
_atom_sites_solution_secondary difmap
_cell_angle_alpha 88.883(2)
_cell_angle_beta 81.291(3)
_cell_angle_gamma 78.296(2)
_cell_formula_units_Z 2
_cell_length_a 8.3246(5)
_cell_length_b 10.9975(6)
_cell_length_c 14.0449(9)
_cell_measurement_reflns_used 9689
_cell_measurement_temperature 193(2)
_cell_measurement_theta_max 34.37
_cell_measurement_theta_min 2.53
_cell_measurement_wavelength 0.71073
_cell_volume 1244.47(13)
_computing_cell_refinement 'APEX2 and SAINT (Bruker, 2008)'
_computing_data_collection 'APEX2 (Bruker, 2008)'
_computing_data_reduction 'SAINT (Bruker, 2008)'
_computing_molecular_graphics 'Ortep-3 for Windows (Farrugia, 1997)'
_computing_publication_material 'WinGX publication routines (Farrugia, 1999)'
_computing_structure_refinement 'SHELXL-97 (Sheldrick, 2008)'
_computing_structure_solution 'SHELXS-97 (Sheldrick, 2008)'
_diffrn_ambient_temperature 193(2)
_diffrn_measured_fraction_theta_full 0.995
_diffrn_measured_fraction_theta_max 0.995
_diffrn_measurement_device_type 'Bruker Kappa APEX II Quazar'
_diffrn_measurement_method 'phi and omega scans'
_diffrn_radiation_monochromator 'multilayer optics'
_diffrn_radiation_probe x-ray
_diffrn_radiation_source 'microfocus sealed tube'
_diffrn_radiation_type MoK\a
_diffrn_radiation_wavelength 0.71073
_diffrn_reflns_av_R_equivalents 0.0254
_diffrn_reflns_av_unetI/netI 0.0227
_diffrn_reflns_limit_h_max 12
_diffrn_reflns_limit_h_min -13
_diffrn_reflns_limit_k_max 17
_diffrn_reflns_limit_k_min -17
_diffrn_reflns_limit_l_max 22
_diffrn_reflns_limit_l_min -22
_diffrn_reflns_number 41487
_diffrn_reflns_theta_full 34.39
_diffrn_reflns_theta_max 34.39
_diffrn_reflns_theta_min 3.11
_diffrn_standards_decay_% 0
_diffrn_standards_interval_count 0
_diffrn_standards_interval_time 0
_diffrn_standards_number 0
_exptl_absorpt_coefficient_mu 6.198
_exptl_absorpt_correction_T_max 0.746
_exptl_absorpt_correction_T_min 0.4280
_exptl_absorpt_correction_type multi-scan
_exptl_absorpt_process_details '(SADABS; Bruker, 2008)'
_exptl_crystal_colour colourless
_exptl_crystal_density_diffrn 1.66
_exptl_crystal_density_method 'not measured'
_exptl_crystal_description block
_exptl_crystal_F_000 612
_exptl_crystal_size_max 0.4
_exptl_crystal_size_mid 0.3
_exptl_crystal_size_min 0.18
_refine_diff_density_max 1.078
_refine_diff_density_min -1.335
_refine_diff_density_rms 0.114
_refine_ls_extinction_method none
_refine_ls_goodness_of_fit_ref 1.082
_refine_ls_hydrogen_treatment constr
_refine_ls_matrix_type full
_refine_ls_number_parameters 261
_refine_ls_number_reflns 10422
_refine_ls_number_restraints 0
_refine_ls_restrained_S_all 1.082
_refine_ls_R_factor_all 0.0215
_refine_ls_R_factor_gt 0.019
_refine_ls_shift/su_max 0.007
_refine_ls_shift/su_mean 0
_refine_ls_structure_factor_coef Fsqd
_refine_ls_weighting_details 'calc w=1/[\s^2^(Fo^2^)+(0.0232P)^2^+0.3934P] where P=(Fo^2^+2Fc^2^)/3'
_refine_ls_weighting_scheme calc
_refine_ls_wR_factor_gt 0.0467
_refine_ls_wR_factor_ref 0.0474
_reflns_number_gt 9756
_reflns_number_total 10422
_reflns_threshold_expression >2sigma(I)
_cod_data_source_file om6b00737_si_002.cif
_cod_data_source_block 4
_cod_database_code 4089122

loop_
_symmetry_equiv_pos_as_xyz
'x, y, z'
'-x, -y, -z'

loop_
_atom_site_label
_atom_site_type_symbol
_atom_site_fract_x
_atom_site_fract_y
_atom_site_fract_z
_atom_site_U_iso_or_equiv
_atom_site_adp_type
_atom_site_occupancy
_atom_site_symmetry_multiplicity
_atom_site_calc_flag
_atom_site_refinement_flags
Au1 Au 0.898113(7) 0.503752(5) 0.704135(4) 0.01896(2) Uani 1 1 d .
P1 P 1.10773(5) 0.60544(4) 0.68677(3) 0.01804(7) Uani 1 1 d .
Cl1 Cl 0.70340(6) 0.38090(4) 0.73087(4) 0.03108(9) Uani 1 1 d .
Cl2 Cl 0.63554(6) 0.76002(4) 0.73081(4) 0.03553(10) Uani 1 1 d .
C3 C 0.8463(2) 0.72611(14) 0.87893(12) 0.0213(3) Uani 1 1 d .
C2 C 1.0169(2) 0.67159(13) 0.88656(11) 0.0194(3) Uani 1 1 d .
C1 C 1.1492(2) 0.63842(14) 0.80681(11) 0.0196(3) Uani 1 1 d .
N1 N 0.7732(2) 0.94129(13) 0.79981(12) 0.0266(3) Uani 1 1 d .
C7 C 1.0594(2) 0.64854(14) 0.98111(12) 0.0246(3) Uani 1 1 d .
C9 C 1.3512(3) 0.59817(17) 0.91856(15) 0.0308(4) Uani 1 1 d .
H9 H 1.4639 0.5822 0.9285 0.037 Uiso 1 1 calc R
C8 C 1.2279(3) 0.61379(16) 0.99483(14) 0.0304(4) Uani 1 1 d .
H8 H 1.2545 0.6014 1.0582 0.036 Uiso 1 1 calc R
C10 C 1.3111(2) 0.60579(16) 0.82412(13) 0.0256(3) Uani 1 1 d .
H10 H 1.3981 0.588 0.7711 0.031 Uiso 1 1 calc R
C4 C 0.7298(3) 0.73035(16) 0.96103(14) 0.0288(3) Uani 1 1 d .
H4 H 0.6162 0.7595 0.9554 0.035 Uiso 1 1 calc R
C6 C 0.9329(3) 0.65932(16) 1.06255(13) 0.0327(4) Uani 1 1 d .
H6 H 0.9623 0.6422 1.1249 0.039 Uiso 1 1 calc R
C5 C 0.7704(3) 0.69396(17) 1.05192(14) 0.0347(4) Uani 1 1 d .
H5 H 0.6857 0.6935 1.1054 0.042 Uiso 1 1 calc R
B1 B 0.7675(2) 0.81550(16) 0.80133(14) 0.0211(3) Uani 1 1 d .
C20 C 0.6686(3) 1.04049(17) 0.74915(15) 0.0333(4) Uani 1 1 d .
H20 H 0.6947 1.1207 0.7681 0.04 Uiso 1 1 calc R
C22 C 0.4838(3) 1.0506(2) 0.7828(2) 0.0473(6) Uani 1 1 d .
H22A H 0.4487 0.978 0.7599 0.071 Uiso 1 1 calc R
H22B H 0.4219 1.1262 0.7568 0.071 Uiso 1 1 calc R
H22C H 0.4617 1.0542 0.8533 0.071 Uiso 1 1 calc R
C17 C 0.8779(3) 0.98901(17) 0.86118(19) 0.0407(5) Uani 1 1 d .
H17 H 0.9443 0.9153 0.89 0.049 Uiso 1 1 calc R
C18 C 1.0015(4) 1.0572(3) 0.8019(3) 0.0612(8) Uani 1 1 d .
H18A H 1.0624 1.0048 0.7472 0.092 Uiso 1 1 calc R
H18B H 1.0798 1.0755 0.8425 0.092 Uiso 1 1 calc R
H18C H 0.9413 1.135 0.7781 0.092 Uiso 1 1 calc R
C11 C 1.2940(2) 0.49845(15) 0.62616(12) 0.0225(3) Uani 1 1 d .
H11 H 1.3938 0.534 0.6313 0.027 Uiso 1 1 calc R
C12 C 1.2821(3) 0.4834(2) 0.51947(14) 0.0328(4) Uani 1 1 d .
H12A H 1.3649 0.4112 0.4924 0.049 Uiso 1 1 calc R
H12B H 1.303 0.5582 0.4848 0.049 Uiso 1 1 calc R
H12C H 1.1709 0.4713 0.5129 0.049 Uiso 1 1 calc R
C13 C 1.3135(2) 0.37211(17) 0.67444(15) 0.0301(4) Uani 1 1 d .
H13A H 1.2245 0.3312 0.662 0.045 Uiso 1 1 calc R
H13B H 1.3075 0.3832 0.744 0.045 Uiso 1 1 calc R
H13C H 1.4212 0.3207 0.6484 0.045 Uiso 1 1 calc R
C21 C 0.7131(4) 1.0312(2) 0.64078(18) 0.0511(6) Uani 1 1 d .
H21A H 0.8324 1.0276 0.6227 0.077 Uiso 1 1 calc R
H21B H 0.6511 1.1041 0.6116 0.077 Uiso 1 1 calc R
H21C H 0.6847 0.9559 0.6177 0.077 Uiso 1 1 calc R
C19 C 0.7715(4) 1.0686(2) 0.9447(2) 0.0578(7) Uani 1 1 d .
H19A H 0.7072 1.1435 0.9193 0.087 Uiso 1 1 calc R
H19B H 0.8434 1.0922 0.9872 0.087 Uiso 1 1 calc R
H19C H 0.6956 1.021 0.9811 0.087 Uiso 1 1 calc R
C14 C 1.0874(2) 0.75384(16) 0.62186(12) 0.0246(3) Uani 1 1 d .
H14 H 1.0109 0.8164 0.6671 0.029 Uiso 1 1 calc R
C16 C 1.0046(3) 0.7558(2) 0.53155(14) 0.0339(4) Uani 1 1 d .
H16A H 0.9872 0.8399 0.5053 0.051 Uiso 1 1 calc R
H16B H 0.8975 0.7308 0.5482 0.051 Uiso 1 1 calc R
H16C H 1.0762 0.698 0.4832 0.051 Uiso 1 1 calc R
C15 C 1.2520(3) 0.7987(2) 0.60313(17) 0.0373(4) Uani 1 1 d .
H15A H 1.3285 0.7461 0.5534 0.056 Uiso 1 1 calc R
H15B H 1.3008 0.7937 0.6627 0.056 Uiso 1 1 calc R
H15C H 1.2319 0.8849 0.5813 0.056 Uiso 1 1 calc R

loop_
_atom_site_aniso_label
_atom_site_aniso_U_11
_atom_site_aniso_U_22
_atom_site_aniso_U_33
_atom_site_aniso_U_23
_atom_site_aniso_U_13
_atom_site_aniso_U_12
Au1 0.01905(3) 0.02149(3) 0.01667(3) -0.00065(2) -0.00376(2) -0.00401(2)
P1 0.01924(17) 0.02149(16) 0.01344(16) 0.00077(13) -0.00264(13) -0.00416(13)
Cl1 0.0289(2) 0.03011(18) 0.0378(2) 0.00320(17) -0.00738(17) -0.01279(16)
Cl2 0.0327(2) 0.02923(19) 0.0467(3) -0.00099(18) -0.0148(2) -0.00438(17)
C3 0.0279(7) 0.0172(6) 0.0184(7) -0.0006(5) -0.0016(6) -0.0051(5)
C2 0.0291(7) 0.0145(5) 0.0156(6) 0.0004(5) -0.0055(5) -0.0047(5)
C1 0.0237(7) 0.0194(6) 0.0171(6) 0.0012(5) -0.0062(5) -0.0055(5)
N1 0.0324(8) 0.0178(5) 0.0293(8) 0.0024(5) -0.0060(6) -0.0038(5)
C7 0.0400(9) 0.0172(6) 0.0170(7) -0.0008(5) -0.0082(6) -0.0039(6)
C9 0.0347(9) 0.0304(8) 0.0314(9) 0.0008(7) -0.0188(8) -0.0057(7)
C8 0.0470(11) 0.0245(7) 0.0230(8) -0.0010(6) -0.0179(8) -0.0054(7)
C10 0.0250(8) 0.0277(7) 0.0264(8) 0.0022(6) -0.0089(6) -0.0071(6)
C4 0.0341(9) 0.0239(7) 0.0245(8) -0.0001(6) 0.0045(7) -0.0033(6)
C6 0.0578(13) 0.0231(7) 0.0151(7) -0.0010(6) -0.0041(8) -0.0037(8)
C5 0.0512(12) 0.0272(8) 0.0192(8) -0.0008(6) 0.0079(8) -0.0025(8)
B1 0.0221(8) 0.0184(6) 0.0213(8) 0.0001(6) -0.0012(6) -0.0024(6)
C20 0.0410(10) 0.0210(7) 0.0332(10) 0.0066(6) -0.0032(8) 0.0021(7)
C22 0.0410(12) 0.0356(10) 0.0543(15) 0.0051(10) -0.0017(11) 0.0133(9)
C17 0.0520(13) 0.0208(7) 0.0547(14) -0.0008(8) -0.0223(11) -0.0095(8)
C18 0.0517(15) 0.0388(12) 0.099(3) -0.0068(14) -0.0130(16) -0.0216(11)
C11 0.0199(7) 0.0272(7) 0.0188(7) -0.0007(5) -0.0016(5) -0.0018(5)
C12 0.0317(9) 0.0431(10) 0.0199(8) -0.0067(7) 0.0004(7) -0.0018(8)
C13 0.0271(8) 0.0263(7) 0.0340(10) 0.0010(7) -0.0032(7) 0.0005(6)
C21 0.0674(17) 0.0424(12) 0.0322(12) 0.0138(9) 0.0011(11) 0.0073(11)
C19 0.093(2) 0.0354(11) 0.0490(15) -0.0108(10) -0.0194(15) -0.0159(13)
C14 0.0274(8) 0.0255(7) 0.0200(7) 0.0042(6) -0.0025(6) -0.0048(6)
C16 0.0405(11) 0.0369(9) 0.0227(9) 0.0058(7) -0.0099(8) -0.0009(8)
C15 0.0374(10) 0.0381(10) 0.0393(11) 0.0114(8) -0.0046(9) -0.0164(8)

loop_
_atom_type_symbol
_atom_type_description
_atom_type_scat_dispersion_real
_atom_type_scat_dispersion_imag
_atom_type_scat_source
C C 0.0033 0.0016 'International Tables Vol C Tables 4.2.6.8 and 6.1.1.4'
H H 0 0 'International Tables Vol C Tables 4.2.6.8 and 6.1.1.4'
B B 0.0013 0.0007 'International Tables Vol C Tables 4.2.6.8 and 6.1.1.4'
N N 0.0061 0.0033 'International Tables Vol C Tables 4.2.6.8 and 6.1.1.4'
P P 0.1023 0.0942 'International Tables Vol C Tables 4.2.6.8 and 6.1.1.4'
Cl Cl 0.1484 0.1585 'International Tables Vol C Tables 4.2.6.8 and 6.1.1.4'
Au Au -2.0133 8.8022 'International Tables Vol C Tables 4.2.6.8 and 6.1.1.4'
O O 0.0106 0.006 'International Tables Vol C Tables 4.2.6.8 and 6.1.1.4'

loop_
_geom_angle_atom_site_label_1
_geom_angle_atom_site_label_2
_geom_angle_atom_site_label_3
_geom_angle
P1 Au1 Cl1 173.061(16)
C1 P1 C14 106.28(7)
C1 P1 C11 107.02(8)
C14 P1 C11 107.98(8)
C1 P1 Au1 108.09(5)
C14 P1 Au1 119.46(6)
C11 P1 Au1 107.42(5)
C4 C3 C2 117.76(16)
C4 C3 B1 108.86(15)
C2 C3 B1 131.27(14)
C7 C2 C1 116.81(15)
C7 C2 C3 117.58(15)
C1 C2 C3 125.62(14)
C10 C1 C2 119.54(15)
C10 C1 P1 117.51(13)
C2 C1 P1 121.62(12)
B1 N1 C17 119.67(16)
B1 N1 C20 126.16(16)
C17 N1 C20 113.84(15)
C8 C7 C6 119.15(17)
C8 C7 C2 120.55(17)
C6 C7 C2 120.30(17)
C8 C9 C10 119.57(18)
C8 C9 H9 120.2
C10 C9 H9 120.2
C9 C8 C7 120.69(17)
C9 C8 H8 119.7
C7 C8 H8 119.7
C1 C10 C9 121.83(18)
C1 C10 H10 119.1
C9 C10 H10 119.1
C3 C4 C5 123.53(19)
C3 C4 H4 118.2
C5 C4 H4 118.2
C5 C6 C7 120.56(17)
C5 C6 H6 119.7
C7 C6 H6 119.7
C6 C5 C4 119.03(18)
C6 C5 H5 120.5
C4 C5 H5 120.5
N1 B1 C3 121.22(15)
N1 B1 Cl2 119.36(14)
C3 B1 Cl2 118.28(11)
N1 C20 C21 112.93(17)
N1 C20 C22 112.73(17)
C21 C20 C22 112.6(2)
N1 C20 H20 106
C21 C20 H20 106
C22 C20 H20 106
C20 C22 H22A 109.5
C20 C22 H22B 109.5
H22A C22 H22B 109.5
C20 C22 H22C 109.5
H22A C22 H22C 109.5
H22B C22 H22C 109.5
N1 C17 C19 111.3(2)
N1 C17 C18 111.8(2)
C19 C17 C18 112.3(2)
N1 C17 H17 107.1
C19 C17 H17 107.1
C18 C17 H17 107.1
C17 C18 H18A 109.5
C17 C18 H18B 109.5
H18A C18 H18B 109.5
C17 C18 H18C 109.5
H18A C18 H18C 109.5
H18B C18 H18C 109.5
C13 C11 C12 109.77(15)
C13 C11 P1 110.37(12)
C12 C11 P1 110.42(12)
C13 C11 H11 108.7
C12 C11 H11 108.7
P1 C11 H11 108.7
C11 C12 H12A 109.5
C11 C12 H12B 109.5
H12A C12 H12B 109.5
C11 C12 H12C 109.5
H12A C12 H12C 109.5
H12B C12 H12C 109.5
C11 C13 H13A 109.5
C11 C13 H13B 109.5
H13A C13 H13B 109.5
C11 C13 H13C 109.5
H13A C13 H13C 109.5
H13B C13 H13C 109.5
C20 C21 H21A 109.5
C20 C21 H21B 109.5
H21A C21 H21B 109.5
C20 C21 H21C 109.5
H21A C21 H21C 109.5
H21B C21 H21C 109.5
C17 C19 H19A 109.5
C17 C19 H19B 109.5
H19A C19 H19B 109.5
C17 C19 H19C 109.5
H19A C19 H19C 109.5
H19B C19 H19C 109.5
C16 C14 C15 112.84(16)
C16 C14 P1 114.41(13)
C15 C14 P1 111.81(13)
C16 C14 H14 105.6
C15 C14 H14 105.6
P1 C14 H14 105.6
C14 C16 H16A 109.5
C14 C16 H16B 109.5
H16A C16 H16B 109.5
C14 C16 H16C 109.5
H16A C16 H16C 109.5
H16B C16 H16C 109.5
C14 C15 H15A 109.5
C14 C15 H15B 109.5
H15A C15 H15B 109.5
C14 C15 H15C 109.5
H15A C15 H15C 109.5
H15B C15 H15C 109.5

loop_
_geom_bond_atom_site_label_1
_geom_bond_atom_site_label_2
_geom_bond_distance
Au1 P1 2.2377(4)
Au1 Cl1 2.2974(4)
P1 C1 1.8286(16)
P1 C14 1.8438(17)
P1 C11 1.8473(17)
Cl2 B1 1.7845(19)
C3 C4 1.385(2)
C3 C2 1.444(2)
C3 B1 1.581(2)
C2 C7 1.430(2)
C2 C1 1.442(2)
C1 C10 1.380(2)
N1 B1 1.393(2)
N1 C17 1.486(3)
N1 C20 1.492(2)
C7 C8 1.418(3)
C7 C6 1.422(3)
C9 C8 1.354(3)
C9 C10 1.413(3)
C9 H9 0.95
C8 H8 0.95
C10 H10 0.95
C4 C5 1.400(3)
C4 H4 0.95
C6 C5 1.359(3)
C6 H6 0.95
C5 H5 0.95
C20 C21 1.511(3)
C20 C22 1.522(3)
C20 H20 1
C22 H22A 0.98
C22 H22B 0.98
C22 H22C 0.98
C17 C19 1.529(4)
C17 C18 1.530(4)
C17 H17 1
C18 H18A 0.98
C18 H18B 0.98
C18 H18C 0.98
C11 C13 1.524(3)
C11 C12 1.531(3)
C11 H11 1
C12 H12A 0.98
C12 H12B 0.98
C12 H12C 0.98
C13 H13A 0.98
C13 H13B 0.98
C13 H13C 0.98
C21 H21A 0.98
C21 H21B 0.98
C21 H21C 0.98
C19 H19A 0.98
C19 H19B 0.98
C19 H19C 0.98
C14 C16 1.530(3)
C14 C15 1.532(3)
C14 H14 1
C16 H16A 0.98
C16 H16B 0.98
C16 H16C 0.98
C15 H15A 0.98
C15 H15B 0.98
C15 H15C 0.98
